data_1540480
loop_
_publ_author_name
'Shen, De-Yang'
'Nguyen, Thi Ngan'
'Wu, Shwu-Jen'
'Shiao, Young-Ji'
'Hung, Hsin-Yi'
'Kuo, Ping-Chung'
'Kuo, Daih-Huang'
'Thang, Tran Dinh'
'Wu, Tian-Shung'

_publ_section_title
;
 \g- and \d-Lactams from the Leaves of Clausena lansium.
;
_journal_issue 11
_journal_name_full 'Journal of natural products'
_journal_page_first 2521
_journal_page_last 2530
_journal_paper_doi 10.1021/acs.jnatprod.5b00148
_journal_volume 78
_journal_year 2015
_chemical_absolute_configuration rm
_chemical_formula_moiety 'C18 H17 N O2'
_chemical_formula_sum 'C18 H17 N O2'
_chemical_formula_weight 279.33
_chemical_name_systematic
; 
 ? 
;
_space_group_IT_number 19
_symmetry_cell_setting orthorhombic
_symmetry_space_group_name_Hall 'P 2ac 2ab'
_symmetry_space_group_name_H-M 'P 21 21 21'
_atom_sites_solution_hydrogens geom
_atom_sites_solution_primary direct
_atom_sites_solution_secondary difmap
_audit_creation_method SHELXL-97
_cell_angle_alpha 90.00
_cell_angle_beta 90.00
_cell_angle_gamma 90.00
_cell_formula_units_Z 4
_cell_length_a 6.0722(2)
_cell_length_b 8.1150(3)
_cell_length_c 29.7039(10)
_cell_measurement_reflns_used 4700
_cell_measurement_temperature 100(2)
_cell_measurement_theta_max 66.1640
_cell_measurement_theta_min 5.6517
_cell_volume 1463.69(9)
_computing_cell_refinement 'SAINT V7.68A (Bruker AXS, 2009)'
_computing_data_collection 'APEX2 (Bruker AXS, 2010)'
_computing_data_reduction 'SAINT V7.68A (Bruker AXS, 2009)'
_computing_molecular_graphics 'SHELXTL (Sheldrick, 2008)'
_computing_publication_material SHELXTL
_computing_structure_refinement 'SHELXL-97 (Sheldrick, 2008)'
_computing_structure_solution 'SHELXS-97 (Sheldrick, 2008)'
_diffrn_ambient_temperature 100(2)
_diffrn_detector_area_resol_mean 8.3333
_diffrn_measured_fraction_theta_full 0.986
_diffrn_measured_fraction_theta_max 0.986
_diffrn_measurement_device_type 'Bruker APEX-II CCD'
_diffrn_measurement_method '\f and \w scans'
_diffrn_radiation_monochromator 'montel mirror'
_diffrn_radiation_source 'microfocus sealed tube'
_diffrn_radiation_type CuK\a
_diffrn_radiation_wavelength 1.54178
_diffrn_reflns_av_R_equivalents 0.0205
_diffrn_reflns_av_sigmaI/netI 0.0242
_diffrn_reflns_limit_h_max 7
_diffrn_reflns_limit_h_min -7
_diffrn_reflns_limit_k_max 9
_diffrn_reflns_limit_k_min -9
_diffrn_reflns_limit_l_max 34
_diffrn_reflns_limit_l_min -35
_diffrn_reflns_number 5946
_diffrn_reflns_theta_full 66.33
_diffrn_reflns_theta_max 66.33
_diffrn_reflns_theta_min 5.65
_exptl_absorpt_coefficient_mu 0.659
_exptl_absorpt_correction_T_max 0.9492
_exptl_absorpt_correction_T_min 0.8489
_exptl_absorpt_correction_type multi-scan
_exptl_absorpt_process_details 'SADABS V2008/1 (Bruker AXS)'
_exptl_crystal_colour Colorless
_exptl_crystal_density_diffrn 1.268
_exptl_crystal_density_meas ?
_exptl_crystal_density_method 'not measured'
_exptl_crystal_description Lump
_exptl_crystal_F_000 592
_exptl_crystal_size_max 0.30
_exptl_crystal_size_mid 0.30
_exptl_crystal_size_min 0.20
_refine_diff_density_max 0.210
_refine_diff_density_min -0.232
_refine_diff_density_rms 0.065
_refine_ls_abs_structure_details 'Flack H D (1983), Acta Cryst. A39, 876-881'
_refine_ls_abs_structure_Flack 0.1(2)
_refine_ls_extinction_method none
_refine_ls_goodness_of_fit_ref 1.159
_refine_ls_hydrogen_treatment constr
_refine_ls_matrix_type full
_refine_ls_number_parameters 192
_refine_ls_number_reflns 2415
_refine_ls_number_restraints 0
_refine_ls_restrained_S_all 1.159
_refine_ls_R_factor_all 0.0304
_refine_ls_R_factor_gt 0.0289
_refine_ls_shift/su_max 0.000
_refine_ls_shift/su_mean 0.000
_refine_ls_structure_factor_coef Fsqd
_refine_ls_weighting_details 'calc w=1/[\s^2^(Fo^2^)+(0.0574P)^2^+0.1803P] where P=(Fo^2^+2Fc^2^)/3'
_refine_ls_weighting_scheme calc
_refine_ls_wR_factor_gt 0.0817
_refine_ls_wR_factor_ref 0.0924
_reflns_number_gt 2380
_reflns_number_total 2415
_reflns_threshold_expression >2sigma(I)
_cod_data_source_file 10.cif
_cod_data_source_block cu_120414lt_0m
_cod_depositor_comments
;
The following automatic conversions were performed:

'_exptl_crystal_density_meas' value 'not measured' was changed to '?'
- the value is perceived as not measured.

Automatic conversion script
Id: cif_fix_values 3271 2015-04-21 07:52:19Z andrius 

 Adding full bibliography for 1540475--1540484.cif.
;
_cod_database_code 1540480

loop_
_symmetry_equiv_pos_as_xyz
'x, y, z'
'x+1/2, -y+1/2, -z'
'-x, y+1/2, -z+1/2'
'-x+1/2, -y, z+1/2'

loop_
_atom_site_label
_atom_site_type_symbol
_atom_site_fract_x
_atom_site_fract_y
_atom_site_fract_z
_atom_site_U_iso_or_equiv
_atom_site_adp_type
_atom_site_occupancy
_atom_site_symmetry_multiplicity
_atom_site_calc_flag
_atom_site_refinement_flags
O1 O 1.17283(18) 0.62664(14) 0.01688(4) 0.0294(3) Uani 1 1 d .
O2 O 0.67040(17) 0.58517(13) 0.03158(4) 0.0266(3) Uani 1 1 d .
H2 H 0.6669 0.6696 0.0153 0.040 Uiso 1 1 calc R
N1 N 1.0878(2) 0.38547(15) 0.05314(4) 0.0217(3) Uani 1 1 d .
C1 C 0.3203(3) -0.0310(2) 0.15663(8) 0.0472(5) Uani 1 1 d .
H1 H 0.1943 -0.0726 0.1718 0.057 Uiso 1 1 calc R
C2 C 0.4481(3) 0.0897(2) 0.17634(7) 0.0428(5) Uani 1 1 d .
H2A H 0.4103 0.1303 0.2053 0.051 Uiso 1 1 calc R
C3 C 0.6317(3) 0.1526(2) 0.15426(5) 0.0309(4) Uani 1 1 d .
H3 H 0.7190 0.2351 0.1683 0.037 Uiso 1 1 calc R
C4 C 0.6876(3) 0.09504(18) 0.11164(5) 0.0245(3) Uani 1 1 d .
C5 C 0.8731(2) 0.16270(19) 0.08535(5) 0.0232(3) Uani 1 1 d .
H5 H 0.9669 0.0868 0.0703 0.028 Uiso 1 1 calc R
C6 C 0.9183(2) 0.32278(18) 0.08118(4) 0.0201(3) Uani 1 1 d .
C7 C 0.8047(2) 0.47161(17) 0.10077(4) 0.0212(3) Uani 1 1 d .
H7 H 0.6438 0.4491 0.1044 0.025 Uiso 1 1 calc R
C8 C 0.9018(3) 0.52870(18) 0.14529(5) 0.0237(3) Uani 1 1 d .
C9 C 0.7846(3) 0.64304(19) 0.17073(5) 0.0313(4) Uani 1 1 d .
H9 H 0.6466 0.6822 0.1601 0.038 Uiso 1 1 calc R
C10 C 0.8661(4) 0.7002(2) 0.21113(5) 0.0421(5) Uani 1 1 d .
H10 H 0.7838 0.7778 0.2282 0.050 Uiso 1 1 calc R
C11 C 1.0678(4) 0.6449(2) 0.22701(5) 0.0434(5) Uani 1 1 d .
H11 H 1.1239 0.6839 0.2549 0.052 Uiso 1 1 calc R
C12 C 0.3769(3) -0.0908(2) 0.11466(7) 0.0426(5) Uani 1 1 d .
H12 H 0.2900 -0.1743 0.1010 0.051 Uiso 1 1 calc R
C13 C 0.5597(3) -0.0295(2) 0.09247(6) 0.0323(4) Uani 1 1 d .
H13 H 0.5988 -0.0728 0.0638 0.039 Uiso 1 1 calc R
C14 C 1.2674(2) 0.28761(19) 0.03519(5) 0.0263(3) Uani 1 1 d .
H14A H 1.2108 0.2127 0.0121 0.039 Uiso 1 1 calc R
H14B H 1.3347 0.2234 0.0595 0.039 Uiso 1 1 calc R
H14C H 1.3782 0.3607 0.0219 0.039 Uiso 1 1 calc R
C15 C 1.0556(2) 0.54572(18) 0.04210(5) 0.0219(3) Uani 1 1 d .
C16 C 0.8410(2) 0.60107(18) 0.06371(5) 0.0216(3) Uani 1 1 d .
H16 H 0.8510 0.7154 0.0761 0.026 Uiso 1 1 calc R
C17 C 1.1048(3) 0.4738(2) 0.16122(5) 0.0291(3) Uani 1 1 d .
H17 H 1.1875 0.3962 0.1443 0.035 Uiso 1 1 calc R
C18 C 1.1863(3) 0.5325(2) 0.20189(6) 0.0384(4) Uani 1 1 d .
H18 H 1.3251 0.4950 0.2125 0.046 Uiso 1 1 calc R

loop_
_atom_site_aniso_label
_atom_site_aniso_U_11
_atom_site_aniso_U_22
_atom_site_aniso_U_33
_atom_site_aniso_U_23
_atom_site_aniso_U_13
_atom_site_aniso_U_12
O1 0.0239(5) 0.0301(6) 0.0342(6) 0.0117(5) 0.0036(4) 0.0008(5)
O2 0.0228(5) 0.0233(5) 0.0337(6) 0.0072(4) -0.0083(4) -0.0003(5)
N1 0.0203(6) 0.0223(6) 0.0223(5) 0.0025(5) 0.0016(5) 0.0010(5)
C1 0.0278(8) 0.0367(10) 0.0772(14) 0.0278(10) 0.0093(9) -0.0006(8)
C2 0.0429(10) 0.0368(9) 0.0488(10) 0.0153(8) 0.0169(8) 0.0071(9)
C3 0.0347(9) 0.0262(8) 0.0319(7) 0.0078(6) 0.0043(7) 0.0003(7)
C4 0.0252(7) 0.0187(6) 0.0296(7) 0.0068(6) -0.0023(6) 0.0025(6)
C5 0.0251(7) 0.0214(7) 0.0231(7) 0.0019(5) -0.0010(6) 0.0032(6)
C6 0.0195(6) 0.0224(7) 0.0186(6) 0.0022(5) -0.0009(5) 0.0013(6)
C7 0.0197(6) 0.0191(6) 0.0246(7) 0.0019(5) 0.0015(6) 0.0000(6)
C8 0.0280(7) 0.0206(7) 0.0224(7) 0.0028(5) 0.0023(6) -0.0035(6)
C9 0.0401(9) 0.0257(7) 0.0281(7) 0.0018(7) 0.0065(7) 0.0013(7)
C10 0.0675(14) 0.0313(9) 0.0275(8) -0.0040(7) 0.0113(8) -0.0048(9)
C11 0.0685(13) 0.0384(10) 0.0232(7) 0.0015(7) -0.0048(9) -0.0205(10)
C12 0.0321(9) 0.0259(8) 0.0698(12) 0.0157(9) -0.0116(9) -0.0054(7)
C13 0.0348(8) 0.0197(7) 0.0425(9) 0.0067(6) -0.0094(7) -0.0008(7)
C14 0.0208(7) 0.0283(8) 0.0297(7) 0.0020(6) 0.0026(6) 0.0036(6)
C15 0.0210(7) 0.0233(7) 0.0215(6) 0.0048(5) -0.0032(6) -0.0009(6)
C16 0.0204(6) 0.0196(6) 0.0249(7) 0.0028(5) -0.0023(5) 0.0010(6)
C17 0.0308(8) 0.0285(8) 0.0280(7) 0.0043(6) -0.0029(6) -0.0041(7)
C18 0.0452(10) 0.0395(9) 0.0306(8) 0.0102(7) -0.0108(7) -0.0134(9)

loop_
_atom_type_symbol
_atom_type_description
_atom_type_scat_dispersion_real
_atom_type_scat_dispersion_imag
_atom_type_scat_source
C C 0.0181 0.0091 'International Tables Vol C Tables 4.2.6.8 and 6.1.1.4'
H H 0.0000 0.0000 'International Tables Vol C Tables 4.2.6.8 and 6.1.1.4'
N N 0.0311 0.0180 'International Tables Vol C Tables 4.2.6.8 and 6.1.1.4'
O O 0.0492 0.0322 'International Tables Vol C Tables 4.2.6.8 and 6.1.1.4'

loop_
_geom_angle_atom_site_label_1
_geom_angle_atom_site_label_2
_geom_angle_atom_site_label_3
_geom_angle
C16 O2 H2 109.5
C15 N1 C6 112.45(13)
C15 N1 C14 122.99(13)
C6 N1 C14 124.41(12)
C2 C1 C12 119.48(17)
C2 C1 H1 120.3
C12 C1 H1 120.3
C1 C2 C3 120.76(18)
C1 C2 H2A 119.6
C3 C2 H2A 119.6
C2 C3 C4 120.11(17)
C2 C3 H3 119.9
C4 C3 H3 119.9
C3 C4 C13 118.58(15)
C3 C4 C5 122.86(14)
C13 C4 C5 118.54(14)
C6 C5 C4 124.63(14)
C6 C5 H5 117.7
C4 C5 H5 117.7
C5 C6 N1 123.58(14)
C5 C6 C7 130.58(14)
N1 C6 C7 105.74(12)
C6 C7 C8 113.73(12)
C6 C7 C16 101.85(11)
C8 C7 C16 111.04(12)
C6 C7 H7 110.0
C8 C7 H7 110.0
C16 C7 H7 110.0
C9 C8 C17 118.76(14)
C9 C8 C7 118.47(14)
C17 C8 C7 122.76(13)
C10 C9 C8 120.84(17)
C10 C9 H9 119.6
C8 C9 H9 119.6
C9 C10 C11 120.30(17)
C9 C10 H10 119.8
C11 C10 H10 119.8
C18 C11 C10 119.35(16)
C18 C11 H11 120.3
C10 C11 H11 120.3
C1 C12 C13 120.23(17)
C1 C12 H12 119.9
C13 C12 H12 119.9
C12 C13 C4 120.81(17)
C12 C13 H13 119.6
C4 C13 H13 119.6
N1 C14 H14A 109.5
N1 C14 H14B 109.5
H14A C14 H14B 109.5
N1 C14 H14C 109.5
H14A C14 H14C 109.5
H14B C14 H14C 109.5
O1 C15 N1 125.38(14)
O1 C15 C16 126.73(13)
N1 C15 C16 107.74(12)
O2 C16 C15 108.42(11)
O2 C16 C7 108.41(12)
C15 C16 C7 102.90(11)
O2 C16 H16 112.2
C15 C16 H16 112.2
C7 C16 H16 112.2
C18 C17 C8 120.06(17)
C18 C17 H17 120.0
C8 C17 H17 120.0
C11 C18 C17 120.69(19)
C11 C18 H18 119.7
C17 C18 H18 119.7

loop_
_geom_bond_atom_site_label_1
_geom_bond_atom_site_label_2
_geom_bond_distance
O1 C15 1.2244(19)
O2 C16 1.4145(17)
O2 H2 0.8400
N1 C15 1.3552(19)
N1 C6 1.4182(19)
N1 C14 1.4510(19)
C1 C2 1.380(3)
C1 C12 1.381(3)
C1 H1 0.9500
C2 C3 1.390(2)
C2 H2A 0.9500
C3 C4 1.392(2)
C3 H3 0.9500
C4 C13 1.396(2)
C4 C5 1.477(2)
C5 C6 1.333(2)
C5 H5 0.9500
C6 C7 1.508(2)
C7 C8 1.5201(19)
C7 C16 1.5375(19)
C7 H7 1.0000
C8 C9 1.392(2)
C8 C17 1.393(2)
C9 C10 1.379(2)
C9 H9 0.9500
C10 C11 1.387(3)
C10 H10 0.9500
C11 C18 1.380(3)
C11 H11 0.9500
C12 C13 1.384(3)
C12 H12 0.9500
C13 H13 0.9500
C14 H14A 0.9800
C14 H14B 0.9800
C14 H14C 0.9800
C15 C16 1.520(2)
C16 H16 1.0000
C17 C18 1.390(2)
C17 H17 0.9500
C18 H18 0.9500
